data_4310849
loop_
_publ_author_name
'Wei-Kuo Chang'
'Ray-Kuang Chiang'
'Yau-Chen Jiang'
'Sue-Lein Wang'
'Shang-Fan Lee'
'Kwang-Hwa Lii'

_publ_section_title
;
 Metamagnetism in Cobalt Phosphates with Pillared Layer Structures:
 [Co3(pyz)(HPO4)2F2] and [Co3(4,4'-bpy)(HPO4)2F2].xH2O
;
_journal_name_full 'Inorganic Chemistry'
_journal_page_first 2564
_journal_page_last 2568
_journal_paper_doi 10.1021/ic0353460
_journal_volume 43
_journal_year 2004
_chemical_formula_moiety '[Co3(C4H4N2)(HPO4)2F2]'
_chemical_formula_sum 'C4 H6 Co3 F2 N2 O8 P2'
_chemical_formula_weight 486.84
_chemical_name_systematic
; 
 ? 
;
_space_group_IT_number 15
_symmetry_cell_setting monoclinic
_symmetry_space_group_name_Hall '-C 2yc'
_symmetry_space_group_name_H-M 'C 1 2/c 1'
_atom_sites_solution_hydrogens geom
_atom_sites_solution_primary direct
_atom_sites_solution_secondary difmap
_audit_creation_method SHELXL-97
_cell_angle_alpha 90.00
_cell_angle_beta 103.753(3)
_cell_angle_gamma 90.00
_cell_formula_units_Z 4
_cell_length_a 21.809(4)
_cell_length_b 7.3695(13)
_cell_length_c 7.3954(13)
_cell_measurement_temperature 293(2)
_cell_volume 1154.5(4)
_computing_molecular_graphics Diamond
_computing_structure_refinement 'SHELXTL programs, version 5.1'
_computing_structure_solution 'SHELXTL programs, version 5.1'
_diffrn_ambient_temperature 293(2)
_diffrn_measured_fraction_theta_full 0.961
_diffrn_measured_fraction_theta_max 0.961
_diffrn_measurement_device_type 'Siemens Smart CCD'
_diffrn_radiation_monochromator graphite
_diffrn_radiation_source 'fine-focus sealed tube'
_diffrn_radiation_type MoK\a
_diffrn_radiation_wavelength 0.71073
_diffrn_reflns_av_R_equivalents 0.0933
_diffrn_reflns_av_sigmaI/netI 0.0665
_diffrn_reflns_limit_h_max 28
_diffrn_reflns_limit_h_min -29
_diffrn_reflns_limit_k_max 9
_diffrn_reflns_limit_k_min -6
_diffrn_reflns_limit_l_max 9
_diffrn_reflns_limit_l_min -9
_diffrn_reflns_number 3591
_diffrn_reflns_theta_full 28.46
_diffrn_reflns_theta_max 28.46
_diffrn_reflns_theta_min 1.92
_exptl_absorpt_coefficient_mu 4.609
_exptl_absorpt_correction_type 'empirical based on symmetry equivalents'
_exptl_crystal_colour pink
_exptl_crystal_density_diffrn 2.801
_exptl_crystal_density_method 'not measured'
_exptl_crystal_description tabular
_exptl_crystal_F_000 948
_exptl_crystal_size_max 0.15
_exptl_crystal_size_mid 0.12
_exptl_crystal_size_min 0.04
_refine_diff_density_max 1.437
_refine_diff_density_min -1.042
_refine_diff_density_rms 0.224
_refine_ls_extinction_coef 0.0007(3)
_refine_ls_extinction_expression Fc^*^=kFc[1+0.001xFc^2^\l^3^/sin(2\q)]^-1/4^
_refine_ls_extinction_method SHELXL
_refine_ls_goodness_of_fit_ref 1.164
_refine_ls_hydrogen_treatment mixed
_refine_ls_matrix_type full
_refine_ls_number_parameters 118
_refine_ls_number_reflns 1402
_refine_ls_number_restraints 0
_refine_ls_restrained_S_all 1.164
_refine_ls_R_factor_all 0.0587
_refine_ls_R_factor_gt 0.0534
_refine_ls_shift/su_max 0.000
_refine_ls_shift/su_mean 0.000
_refine_ls_structure_factor_coef Fsqd
_refine_ls_weighting_details 'calc w=1/[\s^2^(Fo^2^)+(0.0523P)^2^+14.2201P] where P=(Fo^2^+2Fc^2^)/3'
_refine_ls_weighting_scheme calc
_refine_ls_wR_factor_gt 0.1351
_refine_ls_wR_factor_ref 0.1378
_reflns_number_gt 1252
_reflns_number_total 1402
_reflns_threshold_expression >2sigma(I)
_cod_data_source_file ic0353460si20031120_081115_1.cif
_cod_data_source_block cfp02m
_cod_database_code 4310849

loop_
_symmetry_equiv_pos_as_xyz
'x, y, z'
'-x, y, -z+1/2'
'x+1/2, y+1/2, z'
'-x+1/2, y+1/2, -z+1/2'
'-x, -y, -z'
'x, -y, z-1/2'
'-x+1/2, -y+1/2, -z'
'x+1/2, -y+1/2, z-1/2'

loop_
_atom_site_label
_atom_site_type_symbol
_atom_site_fract_x
_atom_site_fract_y
_atom_site_fract_z
_atom_site_U_iso_or_equiv
_atom_site_adp_type
_atom_site_occupancy
_atom_site_symmetry_multiplicity
_atom_site_calc_flag
_atom_site_refinement_flags
_atom_site_disorder_assembly
_atom_site_disorder_group
Co1 Co 0.2500 0.2500 0.0000 0.0125(3) Uani 1 2 d S . .
Co2 Co 0.16696(4) 0.52273(10) 0.07944(10) 0.0129(2) Uani 1 1 d . . .
P1 P 0.32288(7) 0.6266(2) 0.17689(18) 0.0116(3) Uani 1 1 d . . .
O1 O 0.2653(2) 0.5110(6) 0.1009(6) 0.0173(9) Uani 1 1 d . . .
O2 O 0.3466(2) 0.7233(6) 0.0266(5) 0.0172(9) Uani 1 1 d . . .
O3 O 0.3784(2) 0.4955(7) 0.2718(6) 0.0236(10) Uani 1 1 d . . .
O4 O 0.3107(2) 0.7575(6) 0.3242(5) 0.0173(9) Uani 1 1 d . . .
F1 F 0.32911(16) 0.1159(5) 0.1628(4) 0.0161(7) Uani 1 1 d . . .
N1 N 0.0658(3) 0.5063(8) 0.0331(8) 0.0225(11) Uani 1 1 d . . .
C1 C 0.0310(6) 0.644(2) 0.079(2) 0.028(3) Uani 0.50 1 d P . .
C1A C 0.0302(7) 0.651(2) -0.038(2) 0.028(3) Uani 0.50 1 d P . .
C2 C 0.0361(7) 0.356(2) 0.060(3) 0.029(3) Uani 0.50 1 d P . .
C2A C 0.0351(7) 0.360(2) -0.044(2) 0.027(3) Uani 0.50 1 d P . .
H3O H 0.4233 0.5232 0.3149 0.050 Uiso 1 1 d . . .

loop_
_atom_site_aniso_label
_atom_site_aniso_U_11
_atom_site_aniso_U_22
_atom_site_aniso_U_33
_atom_site_aniso_U_23
_atom_site_aniso_U_13
_atom_site_aniso_U_12
Co1 0.0192(5) 0.0096(5) 0.0094(5) -0.0005(4) 0.0051(4) 0.0015(4)
Co2 0.0187(4) 0.0130(4) 0.0076(4) 0.0000(3) 0.0045(3) -0.0002(3)
P1 0.0182(7) 0.0096(7) 0.0077(6) -0.0005(5) 0.0046(5) -0.0011(5)
O1 0.020(2) 0.0093(19) 0.023(2) -0.0038(15) 0.0055(17) -0.0022(16)
O2 0.030(2) 0.012(2) 0.0124(17) 0.0004(15) 0.0097(16) -0.0041(17)
O3 0.020(2) 0.032(3) 0.019(2) 0.0059(18) 0.0048(18) 0.0054(18)
O4 0.026(2) 0.017(2) 0.0114(17) -0.0037(15) 0.0097(16) -0.0050(18)
F1 0.0249(17) 0.0154(18) 0.0076(13) -0.0003(12) 0.0029(12) 0.0026(14)
N1 0.022(3) 0.026(3) 0.020(3) 0.001(2) 0.007(2) 0.000(2)
C1 0.024(6) 0.022(7) 0.037(8) -0.007(6) 0.006(6) -0.008(6)
C1A 0.031(7) 0.026(7) 0.030(8) 0.007(6) 0.012(6) -0.007(6)
C2 0.029(7) 0.020(7) 0.034(8) 0.010(7) 0.002(6) -0.004(6)
C2A 0.030(7) 0.033(8) 0.017(6) 0.002(6) 0.007(6) -0.003(6)

loop_
_atom_type_symbol
_atom_type_description
_atom_type_scat_dispersion_real
_atom_type_scat_dispersion_imag
_atom_type_scat_source
C C 0.0033 0.0016 'International Tables Vol C Tables 4.2.6.8 and 6.1.1.4'
H H 0.0000 0.0000 'International Tables Vol C Tables 4.2.6.8 and 6.1.1.4'
N N 0.0061 0.0033 'International Tables Vol C Tables 4.2.6.8 and 6.1.1.4'
O O 0.0106 0.0060 'International Tables Vol C Tables 4.2.6.8 and 6.1.1.4'
F F 0.0171 0.0103 'International Tables Vol C Tables 4.2.6.8 and 6.1.1.4'
P P 0.1023 0.0942 'International Tables Vol C Tables 4.2.6.8 and 6.1.1.4'
Co Co 0.3494 0.9721 'International Tables Vol C Tables 4.2.6.8 and 6.1.1.4'

loop_
_geom_angle_atom_site_label_1
_geom_angle_atom_site_label_2
_geom_angle_atom_site_label_3
_geom_angle
_geom_angle_site_symmetry_1
_geom_angle_site_symmetry_3
_geom_angle_publ_flag
O1 Co1 O1 180.0(3) . 7 ?
O1 Co1 O4 100.35(18) . 6_565 ?
O1 Co1 O4 79.65(18) 7 6_565 ?
O1 Co1 O4 79.65(18) . 4_545 ?
O1 Co1 O4 100.35(18) 7 4_545 ?
O4 Co1 O4 180.00(15) 6_565 4_545 ?
O1 Co1 F1 79.00(15) . 7 ?
O1 Co1 F1 101.00(16) 7 7 ?
O4 Co1 F1 102.33(15) 6_565 7 ?
O4 Co1 F1 77.67(15) 4_545 7 ?
O1 Co1 F1 101.00(15) . . ?
O1 Co1 F1 79.00(15) 7 . ?
O4 Co1 F1 77.67(15) 6_565 . ?
O4 Co1 F1 102.33(15) 4_545 . ?
F1 Co1 F1 180.0(3) 7 . ?
O1 Co1 Co2 132.39(13) . 7 ?
O1 Co1 Co2 47.61(13) 7 7 ?
O4 Co1 Co2 47.12(12) 6_565 7 ?
O4 Co1 Co2 132.88(12) 4_545 7 ?
F1 Co1 Co2 133.39(9) 7 7 ?
F1 Co1 Co2 46.61(9) . 7 ?
O1 Co1 Co2 47.61(13) . . ?
O1 Co1 Co2 132.39(13) 7 . ?
O4 Co1 Co2 132.88(12) 6_565 . ?
O4 Co1 Co2 47.12(12) 4_545 . ?
F1 Co1 Co2 46.61(9) 7 . ?
F1 Co1 Co2 133.39(9) . . ?
Co2 Co1 Co2 180.00(2) 7 . ?
F1 Co2 O2 91.18(15) 4 7_565 ?
F1 Co2 F1 169.50(11) 4 7 ?
O2 Co2 F1 98.79(14) 7_565 7 ?
F1 Co2 O4 92.41(15) 4 4_545 ?
O2 Co2 O4 173.80(16) 7_565 4_545 ?
F1 Co2 O4 77.37(14) 7 4_545 ?
F1 Co2 O1 97.43(16) 4 . ?
O2 Co2 O1 96.86(17) 7_565 . ?
F1 Co2 O1 78.22(16) 7 . ?
O4 Co2 O1 77.67(16) 4_545 . ?
F1 Co2 N1 88.92(18) 4 . ?
O2 Co2 N1 86.6(2) 7_565 . ?
F1 Co2 N1 94.91(18) 7 . ?
O4 Co2 N1 98.54(19) 4_545 . ?
O1 Co2 N1 172.69(19) . . ?
F1 Co2 Co1 123.32(10) 4 . ?
O2 Co2 Co1 127.76(12) 7_565 . ?
F1 Co2 Co1 47.18(9) 7 . ?
O4 Co2 Co1 46.14(11) 4_545 . ?
O1 Co2 Co1 46.03(11) . . ?
N1 Co2 Co1 127.06(16) . . ?
O1 P1 O2 113.1(3) . . ?
O1 P1 O4 110.6(2) . . ?
O2 P1 O4 112.1(2) . . ?
O1 P1 O3 107.6(3) . . ?
O2 P1 O3 104.8(2) . . ?
O4 P1 O3 108.4(3) . . ?
P1 O1 Co1 135.2(3) . . ?
P1 O1 Co2 138.0(3) . . ?
Co1 O1 Co2 86.36(16) . . ?
P1 O2 Co2 132.6(3) . 7_565 ?
P1 O3 H3O 128.4(4) . . ?
P1 O4 Co1 132.8(3) . 4 ?
P1 O4 Co2 140.0(3) . 4 ?
Co1 O4 Co2 86.74(15) 4 4 ?
Co2 F1 Co2 130.37(18) 4_545 7 ?
Co2 F1 Co1 123.26(17) 4_545 . ?
Co2 F1 Co1 86.21(11) 7 . ?
C2 N1 C2A 33.7(8) . . ?
C2 N1 C1A 117.5(10) . . ?
C2A N1 C1A 106.8(10) . . ?
C2 N1 C1 105.3(11) . . ?
C2A N1 C1 117.5(10) . . ?
C1A N1 C1 37.2(8) . . ?
C2 N1 Co2 123.0(7) . . ?
C2A N1 Co2 120.5(7) . . ?
C1A N1 Co2 119.4(7) . . ?
C1 N1 Co2 122.0(7) . . ?
C1A C1 N1 70.7(15) . . ?
C1A C1 C2A 92.5(17) . 5_565 ?
N1 C1 C2A 123.3(12) . 5_565 ?
C1A C1 C2 63.4(15) . 5_565 ?
N1 C1 C2 108.8(12) . 5_565 ?
C2A C1 C2 29.1(8) 5_565 5_565 ?
C1 C1A N1 72.0(15) . . ?
C1 C1A C2 83.6(16) . 5_565 ?
N1 C1A C2 119.5(12) . 5_565 ?
C1 C1A C2A 56.6(13) . 5_565 ?
N1 C1A C2A 106.3(11) . 5_565 ?
C2 C1A C2A 27.0(8) 5_565 5_565 ?
C2A C2 N1 73.4(17) . . ?
C2A C2 C1A 95.9(19) . 5_565 ?
N1 C2 C1A 122.5(13) . 5_565 ?
C2A C2 C1 62.9(16) . 5_565 ?
N1 C2 C1 108.4(12) . 5_565 ?
C1A C2 C1 33.0(8) 5_565 5_565 ?
C2 C2A N1 72.9(16) . . ?
C2 C2A C1 88.0(18) . 5_565 ?
N1 C2A C1 119.3(13) . 5_565 ?
C2 C2A C1A 57.1(16) . 5_565 ?
N1 C2A C1A 105.5(11) . 5_565 ?
C1 C2A C1A 30.9(8) 5_565 5_565 ?

loop_
_geom_bond_atom_site_label_1
_geom_bond_atom_site_label_2
_geom_bond_distance
_geom_bond_site_symmetry_2
_geom_bond_publ_flag
Co1 O1 2.061(4) . ?
Co1 O1 2.061(4) 7 ?
Co1 O4 2.064(4) 6_565 ?
Co1 O4 2.064(4) 4_545 ?
Co1 F1 2.101(3) 7 ?
Co1 F1 2.101(3) . ?
Co1 Co2 2.8583(9) 7 ?
Co1 Co2 2.8583(9) . ?
Co2 F1 2.009(3) 4 ?
Co2 O2 2.024(4) 7_565 ?
Co2 F1 2.082(3) 7 ?
Co2 O4 2.098(4) 4_545 ?
Co2 O1 2.115(5) . ?
Co2 N1 2.154(6) . ?
P1 O1 1.510(4) . ?
P1 O2 1.512(4) . ?
P1 O4 1.525(4) . ?
P1 O3 1.577(5) . ?
O2 Co2 2.024(4) 7_565 ?
O3 H3O 0.977(5) . ?
O4 Co1 2.064(4) 4 ?
O4 Co2 2.098(4) 4 ?
F1 Co2 2.009(3) 4_545 ?
F1 Co2 2.082(3) 7 ?
N1 C2 1.321(15) . ?
N1 C2A 1.324(16) . ?
N1 C1A 1.348(16) . ?
N1 C1 1.358(16) . ?
C1 C1A 0.864(19) . ?
C1 C2A 1.404(19) 5_565 ?
C1 C2 1.58(2) 5_565 ?
C1A C2 1.42(2) 5_565 ?
C1A C2A 1.68(2) 5_565 ?
C2 C2A 0.767(18) . ?
C2 C1A 1.42(2) 5_565 ?
C2 C1 1.58(2) 5_565 ?
C2A C1 1.404(19) 5_565 ?
C2A C1A 1.68(2) 5_565 ?
